data_4119531
loop_
_publ_author_name
'Sabuj Kundu'
'Jongwook Choi'
'David Y. Wang'
'Yuriy Choliy'
'Thomas J. Emge'
'Karsten Krogh-Jespersen'
'Alan S. Goldman'

_publ_section_title
;
 Cleavage of Ether, Ester, and Tosylate C(sp3)-O Bonds by an Iridium
 Complex, Initiated by Oxidative Addition of C-H Bonds. Experimental and
 Computational Studies
;
_journal_name_full 'Journal of the American Chemical Society'
_journal_page_first 5127
_journal_page_last 5143
_journal_paper_doi 10.1021/ja312464b
_journal_volume 135
_journal_year 2013
_chemical_formula_sum 'C26 H45.53 Ir O2 P2'
_chemical_formula_weight 644.29
_chemical_name_systematic
; 
 ? 
;
_space_group_IT_number 14
_symmetry_cell_setting monoclinic
_symmetry_space_group_name_Hall '-P 2ybc'
_symmetry_space_group_name_H-M 'P 1 21/c 1'
_atom_sites_solution_hydrogens geom
_atom_sites_solution_primary direct
_atom_sites_solution_secondary difmap
_audit_creation_method SHELXL-97
_cell_angle_alpha 90.00
_cell_angle_beta 111.957(1)
_cell_angle_gamma 90.00
_cell_formula_units_Z 4
_cell_length_a 14.7049(10)
_cell_length_b 11.1407(8)
_cell_length_c 17.7742(12)
_cell_measurement_reflns_used 7142
_cell_measurement_temperature 100(2)
_cell_measurement_theta_max 32.12
_cell_measurement_theta_min 2.21
_cell_volume 2700.6(3)
_computing_cell_refinement 'Bruker SMART'
_computing_data_collection 'Bruker SMART'
_computing_data_reduction 'Bruker SAINT'
_computing_molecular_graphics 'Bruker SHELXTL'
_computing_publication_material 'Bruker SHELXTL'
_computing_structure_refinement 'SHELXL-97 (Sheldrick, 1997)'
_computing_structure_solution 'SHELXS-97 (Sheldrick, 1990)'
_diffrn_ambient_temperature 100(2)
_diffrn_measured_fraction_theta_full 0.981
_diffrn_measured_fraction_theta_max 0.981
_diffrn_measurement_device_type 'CCD area detector'
_diffrn_measurement_method 'phi and omega scans'
_diffrn_radiation_monochromator graphite
_diffrn_radiation_source 'fine-focus sealed tube'
_diffrn_radiation_type MoK\a
_diffrn_radiation_wavelength 0.71073
_diffrn_reflns_av_R_equivalents 0.0281
_diffrn_reflns_av_sigmaI/netI 0.0290
_diffrn_reflns_limit_h_max 20
_diffrn_reflns_limit_h_min -21
_diffrn_reflns_limit_k_max 16
_diffrn_reflns_limit_k_min -16
_diffrn_reflns_limit_l_max 26
_diffrn_reflns_limit_l_min -26
_diffrn_reflns_number 30236
_diffrn_reflns_theta_full 32.15
_diffrn_reflns_theta_max 32.15
_diffrn_reflns_theta_min 2.21
_exptl_absorpt_coefficient_mu 5.082
_exptl_absorpt_correction_T_max 0.999
_exptl_absorpt_correction_T_min 0.449
_exptl_absorpt_correction_type multi-scan
_exptl_absorpt_process_details 'Bruker SAINT (SADABS)'
_exptl_crystal_colour yellow
_exptl_crystal_density_diffrn 1.585
_exptl_crystal_description lathe
_exptl_crystal_F_000 1298
_exptl_crystal_size_max 0.30
_exptl_crystal_size_mid 0.20
_exptl_crystal_size_min 0.10
_refine_diff_density_max 3.692
_refine_diff_density_min -2.823
_refine_diff_density_rms 0.143
_refine_ls_extinction_coef 0.00111(10)
_refine_ls_extinction_expression Fc^*^=kFc[1+0.001xFc^2^\l^3^/sin(2\q)]^-1/4^
_refine_ls_extinction_method SHELXL
_refine_ls_goodness_of_fit_ref 1.003
_refine_ls_hydrogen_treatment mixed
_refine_ls_matrix_type full
_refine_ls_number_parameters 309
_refine_ls_number_reflns 9325
_refine_ls_number_restraints 4
_refine_ls_restrained_S_all 1.003
_refine_ls_R_factor_all 0.0311
_refine_ls_R_factor_gt 0.0277
_refine_ls_shift/su_max 0.002
_refine_ls_shift/su_mean 0.000
_refine_ls_structure_factor_coef Fsqd
_refine_ls_weighting_details 'calc w=1/[\s^2^(Fo^2^)+(0.0380P)^2^+4.5000P] where P=(Fo^2^+2Fc^2^)/3'
_refine_ls_weighting_scheme calc
_refine_ls_wR_factor_gt 0.0674
_refine_ls_wR_factor_ref 0.0690
_reflns_number_gt 8503
_reflns_number_total 9325
_reflns_threshold_expression >2sigma(I)
_cod_data_source_file ja312464b_si_010.cif
_cod_data_source_block irpcpcacet
_cod_database_code 4119531

loop_
_symmetry_equiv_pos_as_xyz
'x, y, z'
'-x, y+1/2, -z+1/2'
'-x, -y, -z'
'x, -y-1/2, z-1/2'

loop_
_atom_site_label
_atom_site_type_symbol
_atom_site_fract_x
_atom_site_fract_y
_atom_site_fract_z
_atom_site_U_iso_or_equiv
_atom_site_adp_type
_atom_site_occupancy
_atom_site_symmetry_multiplicity
_atom_site_calc_flag
_atom_site_refinement_flags
_atom_site_disorder_assembly
_atom_site_disorder_group
Ir1 Ir 0.255864(6) 0.866883(7) 0.447217(5) 0.01099(4) Uani 1 1 d D . .
P1 P 0.18889(5) 0.69924(6) 0.36635(4) 0.01637(12) Uani 1 1 d . A .
P2 P 0.29205(5) 1.05872(6) 0.49254(4) 0.01594(12) Uani 1 1 d . A .
C1 C 0.25274(17) 0.9387(2) 0.34205(14) 0.0129(4) Uani 1 1 d . A .
C2 C 0.2135(2) 0.8753(2) 0.26789(15) 0.0161(4) Uani 1 1 d . . .
C3 C 0.2203(2) 0.9201(3) 0.19667(16) 0.0224(5) Uani 1 1 d . A .
H3 H 0.1978 0.8733 0.1485 0.027 Uiso 1 1 calc R . .
C4 C 0.2599(2) 1.0331(3) 0.19639(17) 0.0250(6) Uani 1 1 d . . .
H4 H 0.2655 1.0631 0.1483 0.030 Uiso 1 1 calc R A .
C5 C 0.2910(2) 1.1020(3) 0.26606(17) 0.0228(5) Uani 1 1 d . A .
H5 H 0.3148 1.1810 0.2649 0.027 Uiso 1 1 calc R . .
C6 C 0.28779(19) 1.0563(2) 0.33819(15) 0.0158(4) Uani 1 1 d . . .
C7 C 0.1577(2) 0.7598(3) 0.26378(16) 0.0251(6) Uani 1 1 d . A .
H7A H 0.1749 0.7007 0.2297 0.030 Uiso 1 1 calc R . .
H7B H 0.0864 0.7753 0.2388 0.030 Uiso 1 1 calc R . .
C8 C 0.3254(2) 1.1326(2) 0.41420(17) 0.0213(5) Uani 1 1 d . A .
H8A H 0.2958 1.2137 0.4028 0.026 Uiso 1 1 calc R . .
H8B H 0.3975 1.1411 0.4330 0.026 Uiso 1 1 calc R . .
C9 C 0.2760(2) 0.5736(2) 0.36904(19) 0.0243(5) Uani 1 1 d . . .
C10 C 0.3092(3) 0.5090(3) 0.4508(2) 0.0332(7) Uani 1 1 d . A .
H10A H 0.3619 0.4526 0.4548 0.050 Uiso 1 1 calc R . .
H10B H 0.2537 0.4650 0.4553 0.050 Uiso 1 1 calc R . .
H10C H 0.3332 0.5680 0.4947 0.050 Uiso 1 1 calc R . .
C11 C 0.2375(3) 0.4787(3) 0.3018(2) 0.0337(7) Uani 1 1 d . A .
H11A H 0.2917 0.4271 0.3024 0.051 Uiso 1 1 calc R . .
H11B H 0.2089 0.5187 0.2490 0.051 Uiso 1 1 calc R . .
H11C H 0.1872 0.4298 0.3111 0.051 Uiso 1 1 calc R . .
C12 C 0.3647(3) 0.6354(3) 0.3588(2) 0.0315(7) Uani 1 1 d . A .
H12A H 0.3892 0.6994 0.3993 0.047 Uiso 1 1 calc R . .
H12B H 0.3445 0.6699 0.3043 0.047 Uiso 1 1 calc R . .
H12C H 0.4167 0.5763 0.3665 0.047 Uiso 1 1 calc R . .
C13 C 0.0713(2) 0.6383(3) 0.3714(2) 0.0253(6) Uani 1 1 d . . .
C14 C 0.0864(3) 0.6270(3) 0.4613(2) 0.0375(8) Uani 1 1 d . A .
H14A H 0.0250 0.6012 0.4660 0.056 Uiso 1 1 calc R . .
H14B H 0.1060 0.7050 0.4880 0.056 Uiso 1 1 calc R . .
H14C H 0.1378 0.5677 0.4874 0.056 Uiso 1 1 calc R . .
C15 C 0.0373(3) 0.5178(3) 0.3289(3) 0.0419(9) Uani 1 1 d . A .
H15A H -0.0280 0.4987 0.3284 0.063 Uiso 1 1 calc R . .
H15B H 0.0835 0.4548 0.3581 0.063 Uiso 1 1 calc R . .
H15C H 0.0345 0.5227 0.2731 0.063 Uiso 1 1 calc R . .
C16 C -0.0128(3) 0.7277(3) 0.3324(2) 0.0366(8) Uani 1 1 d . A .
H16A H -0.0290 0.7302 0.2737 0.055 Uiso 1 1 calc R . .
H16B H 0.0074 0.8077 0.3554 0.055 Uiso 1 1 calc R . .
H16C H -0.0706 0.7021 0.3432 0.055 Uiso 1 1 calc R . .
C17 C 0.38388(19) 1.1126(2) 0.59096(16) 0.0180(5) Uani 1 1 d . . .
C18 C 0.3608(2) 1.0630(3) 0.66226(17) 0.0288(6) Uani 1 1 d . A .
H18A H 0.4179 1.0741 0.7127 0.043 Uiso 1 1 calc R . .
H18B H 0.3454 0.9773 0.6537 0.043 Uiso 1 1 calc R . .
H18C H 0.3045 1.1060 0.6660 0.043 Uiso 1 1 calc R . .
C19 C 0.3875(2) 1.2504(3) 0.5939(2) 0.0293(6) Uani 1 1 d . A .
H19A H 0.4347 1.2766 0.6466 0.044 Uiso 1 1 calc R . .
H19B H 0.3224 1.2819 0.5861 0.044 Uiso 1 1 calc R . .
H19C H 0.4077 1.2805 0.5507 0.044 Uiso 1 1 calc R . .
C20 C 0.4844(2) 1.0648(3) 0.59799(18) 0.0243(5) Uani 1 1 d . A .
H20A H 0.5005 1.0955 0.5528 0.037 Uiso 1 1 calc R . .
H20B H 0.4828 0.9769 0.5963 0.037 Uiso 1 1 calc R . .
H20C H 0.5343 1.0915 0.6494 0.037 Uiso 1 1 calc R . .
C21A C 0.1626(3) 1.0900(4) 0.4700(3) 0.0218(8) Uani 0.729(6) 1 d PD A 1
C22A C 0.1354(3) 1.0936(6) 0.5451(3) 0.0415(14) Uani 0.729(6) 1 d PD A 1
H22A H 0.1653 1.1643 0.5778 0.062 Uiso 0.729(6) 1 calc PR A 1
H22B H 0.1596 1.0209 0.5774 0.062 Uiso 0.729(6) 1 calc PR A 1
H22C H 0.0640 1.0980 0.5282 0.062 Uiso 0.729(6) 1 calc PR A 1
C23A C 0.1218(3) 1.2005(4) 0.4176(4) 0.0426(14) Uani 0.729(6) 1 d PD A 1
H23A H 0.0509 1.2052 0.4039 0.064 Uiso 0.729(6) 1 calc PR A 1
H23B H 0.1351 1.1946 0.3676 0.064 Uiso 0.729(6) 1 calc PR A 1
H23C H 0.1532 1.2728 0.4475 0.064 Uiso 0.729(6) 1 calc PR A 1
C24A C 0.1279(3) 0.9678(3) 0.4240(2) 0.0170(7) Uani 0.729(6) 1 d P A 1
H24A H 0.0941 0.9817 0.3650 0.020 Uiso 0.729(6) 1 calc PR A 1
H24B H 0.0825 0.9256 0.4444 0.020 Uiso 0.729(6) 1 calc PR A 1
C21B C 0.1592(15) 1.1229(18) 0.4866(11) 0.050 Uiso 0.271(6) 1 d PD A 2
C22B C 0.1163(15) 1.0436(17) 0.5353(11) 0.050 Uiso 0.271(6) 1 d PD A 2
H22D H 0.1095 0.9613 0.5145 0.075 Uiso 0.271(6) 1 calc PR A 2
H22E H 0.0518 1.0744 0.5300 0.075 Uiso 0.271(6) 1 calc PR A 2
H22F H 0.1601 1.0443 0.5926 0.075 Uiso 0.271(6) 1 calc PR A 2
C23B C 0.0909(14) 1.1341(15) 0.3985(10) 0.050 Uiso 0.271(6) 1 d PD A 2
H23D H 0.0821 1.0552 0.3725 0.075 Uiso 0.271(6) 1 calc PR A 2
H23E H 0.1192 1.1897 0.3705 0.075 Uiso 0.271(6) 1 calc PR A 2
H23F H 0.0272 1.1648 0.3957 0.075 Uiso 0.271(6) 1 calc PR A 2
C24B C 0.1669(13) 1.2540(15) 0.5228(10) 0.050 Uiso 0.271(6) 1 d P A 2
H24C H 0.1958 1.3079 0.4942 0.075 Uiso 0.271(6) 1 calc PR A 2
H24D H 0.2085 1.2526 0.5807 0.075 Uiso 0.271(6) 1 calc PR A 2
H24E H 0.1013 1.2827 0.5160 0.075 Uiso 0.271(6) 1 calc PR A 2
H1B H 0.145(5) 0.915(16) 0.413(11) 0.050 Uiso 0.271(6) 1 d PD A 2
O1 O 0.28499(15) 0.78357(18) 0.56851(11) 0.0207(4) Uani 1 1 d . A .
O2 O 0.40407(14) 0.78256(17) 0.52280(11) 0.0193(4) Uani 1 1 d . A .
C25 C 0.3728(2) 0.7593(2) 0.57840(16) 0.0205(5) Uani 1 1 d . . .
C26 C 0.4404(3) 0.7049(3) 0.65679(19) 0.0349(7) Uani 1 1 d . A .
H26A H 0.4782 0.7686 0.6930 0.052 Uiso 1 1 calc R . .
H26B H 0.4853 0.6488 0.6458 0.052 Uiso 1 1 calc R . .
H26C H 0.4017 0.6618 0.6826 0.052 Uiso 1 1 calc R . .

loop_
_atom_site_aniso_label
_atom_site_aniso_U_11
_atom_site_aniso_U_22
_atom_site_aniso_U_33
_atom_site_aniso_U_23
_atom_site_aniso_U_13
_atom_site_aniso_U_12
Ir1 0.00924(5) 0.01397(5) 0.00960(5) -0.00018(3) 0.00333(3) -0.00195(3)
P1 0.0193(3) 0.0155(3) 0.0137(3) -0.0021(2) 0.0056(2) -0.0056(2)
P2 0.0177(3) 0.0150(3) 0.0147(3) -0.0030(2) 0.0055(2) -0.0026(2)
C1 0.0094(10) 0.0153(10) 0.0135(10) 0.0009(7) 0.0038(8) 0.0007(7)
C2 0.0161(11) 0.0188(11) 0.0134(10) -0.0001(8) 0.0055(8) 0.0004(8)
C3 0.0256(13) 0.0280(14) 0.0131(11) 0.0005(9) 0.0067(10) 0.0020(10)
C4 0.0301(15) 0.0305(14) 0.0166(12) 0.0070(10) 0.0113(11) -0.0003(11)
C5 0.0247(13) 0.0228(12) 0.0209(12) 0.0054(10) 0.0086(10) -0.0029(10)
C6 0.0158(11) 0.0166(10) 0.0148(10) 0.0023(8) 0.0055(8) 0.0008(8)
C7 0.0349(16) 0.0238(13) 0.0121(11) -0.0023(9) 0.0035(10) -0.0102(11)
C8 0.0277(14) 0.0166(11) 0.0178(12) 0.0005(8) 0.0064(10) -0.0040(9)
C9 0.0305(15) 0.0171(12) 0.0286(14) -0.0058(9) 0.0148(12) -0.0032(10)
C10 0.0382(18) 0.0203(13) 0.0363(17) 0.0030(11) 0.0083(14) -0.0007(12)
C11 0.0422(19) 0.0257(14) 0.0386(17) -0.0146(12) 0.0212(15) -0.0080(13)
C12 0.0296(16) 0.0266(15) 0.046(2) -0.0089(12) 0.0226(15) -0.0036(11)
C13 0.0202(13) 0.0274(14) 0.0273(14) -0.0080(10) 0.0078(11) -0.0118(10)
C14 0.0343(19) 0.049(2) 0.0351(18) -0.0017(14) 0.0197(15) -0.0173(15)
C15 0.0278(17) 0.0339(18) 0.060(2) -0.0204(16) 0.0123(16) -0.0169(13)
C16 0.0248(15) 0.0421(19) 0.0394(18) -0.0097(14) 0.0080(14) 0.0005(13)
C17 0.0121(11) 0.0242(12) 0.0177(11) -0.0059(9) 0.0055(9) -0.0041(9)
C18 0.0297(15) 0.0406(17) 0.0178(12) -0.0092(11) 0.0108(11) -0.0139(12)
C19 0.0303(16) 0.0226(14) 0.0331(15) -0.0133(11) 0.0098(12) -0.0061(11)
C20 0.0162(12) 0.0318(14) 0.0241(13) 0.0017(10) 0.0065(10) 0.0034(10)
C21A 0.0073(14) 0.030(2) 0.0261(19) -0.0030(14) 0.0037(13) -0.0007(13)
C22A 0.018(2) 0.067(4) 0.050(3) -0.034(3) 0.024(2) -0.011(2)
C23A 0.0132(18) 0.023(2) 0.077(4) 0.002(2) 0.000(2) 0.0043(14)
C24A 0.0094(14) 0.0216(16) 0.0193(16) -0.0058(12) 0.0044(12) -0.0020(11)
O1 0.0196(9) 0.0267(10) 0.0145(8) 0.0033(7) 0.0050(7) -0.0055(7)
O2 0.0165(9) 0.0193(9) 0.0196(9) 0.0039(7) 0.0040(7) 0.0006(7)
C25 0.0215(12) 0.0196(12) 0.0160(11) 0.0030(8) 0.0021(9) -0.0046(9)
C26 0.0306(16) 0.0421(18) 0.0222(14) 0.0150(12) -0.0013(12) -0.0022(13)

loop_
_atom_type_symbol
_atom_type_description
_atom_type_scat_dispersion_real
_atom_type_scat_dispersion_imag
_atom_type_scat_source
C C 0.0033 0.0016 'International Tables Vol C Tables 4.2.6.8 and 6.1.1.4'
H H 0.0000 0.0000 'International Tables Vol C Tables 4.2.6.8 and 6.1.1.4'
O O 0.0106 0.0060 'International Tables Vol C Tables 4.2.6.8 and 6.1.1.4'
P P 0.1023 0.0942 'International Tables Vol C Tables 4.2.6.8 and 6.1.1.4'
Ir Ir -1.4442 7.9887 'International Tables Vol C Tables 4.2.6.8 and 6.1.1.4'

loop_
_geom_angle_atom_site_label_1
_geom_angle_atom_site_label_2
_geom_angle_atom_site_label_3
_geom_angle
C1 Ir1 C24A 84.08(12)
C1 Ir1 O1 170.85(8)
C24A Ir1 O1 104.29(12)
C1 Ir1 P2 82.92(7)
C24A Ir1 P2 68.89(9)
O1 Ir1 P2 96.51(5)
C1 Ir1 O2 113.14(8)
C24A Ir1 O2 157.31(11)
O1 Ir1 O2 57.81(7)
P2 Ir1 O2 97.60(5)
C1 Ir1 P1 83.62(7)
C24A Ir1 P1 99.59(9)
O1 Ir1 P1 98.39(5)
P2 Ir1 P1 163.11(2)
O2 Ir1 P1 97.05(5)
C1 Ir1 H1B 81(7)
C24A Ir1 H1B 15(7)
O1 Ir1 H1B 108(7)
P2 Ir1 H1B 84(7)
O2 Ir1 H1B 166(7)
P1 Ir1 H1B 84(7)
C7 P1 C9 102.31(15)
C7 P1 C13 106.66(15)
C9 P1 C13 110.88(14)
C7 P1 Ir1 102.03(9)
C9 P1 Ir1 116.84(10)
C13 P1 Ir1 116.11(10)
C21A P2 C8 107.48(17)
C21A P2 C17 118.30(17)
C8 P2 C17 105.20(13)
C21A P2 C21B 12.8(5)
C8 P2 C21B 109.0(5)
C17 P2 C21B 106.2(5)
C21A P2 Ir1 90.87(14)
C8 P2 Ir1 104.25(9)
C17 P2 Ir1 128.73(9)
C21B P2 Ir1 102.6(5)
C2 C1 C6 116.4(2)
C2 C1 Ir1 121.67(17)
C6 C1 Ir1 121.88(17)
C3 C2 C1 121.5(2)
C3 C2 C7 118.7(2)
C1 C2 C7 119.7(2)
C4 C3 C2 119.9(2)
C4 C3 H3 120.0
C2 C3 H3 120.0
C5 C4 C3 120.0(3)
C5 C4 H4 120.0
C3 C4 H4 120.0
C4 C5 C6 120.4(3)
C4 C5 H5 119.8
C6 C5 H5 119.8
C5 C6 C1 121.2(2)
C5 C6 C8 119.2(2)
C1 C6 C8 119.6(2)
C2 C7 P1 109.61(18)
C2 C7 H7A 109.7
P1 C7 H7A 109.7
C2 C7 H7B 109.7
P1 C7 H7B 109.7
H7A C7 H7B 108.2
C6 C8 P2 108.22(18)
C6 C8 H8A 110.1
P2 C8 H8A 110.1
C6 C8 H8B 110.1
P2 C8 H8B 110.1
H8A C8 H8B 108.4
C10 C9 C11 108.0(3)
C10 C9 C12 109.8(3)
C11 C9 C12 107.3(3)
C10 C9 P1 110.2(2)
C11 C9 P1 116.2(2)
C12 C9 P1 105.13(19)
C9 C10 H10A 109.5
C9 C10 H10B 109.5
H10A C10 H10B 109.5
C9 C10 H10C 109.5
H10A C10 H10C 109.5
H10B C10 H10C 109.5
C9 C11 H11A 109.5
C9 C11 H11B 109.5
H11A C11 H11B 109.5
C9 C11 H11C 109.5
H11A C11 H11C 109.5
H11B C11 H11C 109.5
C9 C12 H12A 109.5
C9 C12 H12B 109.5
H12A C12 H12B 109.5
C9 C12 H12C 109.5
H12A C12 H12C 109.5
H12B C12 H12C 109.5
C15 C13 C14 109.6(3)
C15 C13 C16 106.6(3)
C14 C13 C16 107.6(3)
C15 C13 P1 115.3(2)
C14 C13 P1 107.5(2)
C16 C13 P1 110.0(2)
C13 C14 H14A 109.5
C13 C14 H14B 109.5
H14A C14 H14B 109.5
C13 C14 H14C 109.5
H14A C14 H14C 109.5
H14B C14 H14C 109.5
C13 C15 H15A 109.5
C13 C15 H15B 109.5
H15A C15 H15B 109.5
C13 C15 H15C 109.5
H15A C15 H15C 109.5
H15B C15 H15C 109.5
C13 C16 H16A 109.5
C13 C16 H16B 109.5
H16A C16 H16B 109.5
C13 C16 H16C 109.5
H16A C16 H16C 109.5
H16B C16 H16C 109.5
C18 C17 C20 108.2(2)
C18 C17 C19 110.4(2)
C20 C17 C19 108.9(2)
C18 C17 P2 110.71(18)
C20 C17 P2 107.64(18)
C19 C17 P2 110.9(2)
C17 C18 H18A 109.5
C17 C18 H18B 109.5
H18A C18 H18B 109.5
C17 C18 H18C 109.5
H18A C18 H18C 109.5
H18B C18 H18C 109.5
C17 C19 H19A 109.5
C17 C19 H19B 109.5
H19A C19 H19B 109.5
C17 C19 H19C 109.5
H19A C19 H19C 109.5
H19B C19 H19C 109.5
C17 C20 H20A 109.5
C17 C20 H20B 109.5
H20A C20 H20B 109.5
C17 C20 H20C 109.5
H20A C20 H20C 109.5
H20B C20 H20C 109.5
C23A C21A C22A 109.9(5)
C23A C21A C24A 113.8(4)
C22A C21A C24A 109.7(4)
C23A C21A P2 115.3(3)
C22A C21A P2 113.9(3)
C24A C21A P2 93.3(2)
C21A C24A Ir1 105.6(2)
C21A C24A H24A 110.6
Ir1 C24A H24A 110.6
C21A C24A H24B 110.6
Ir1 C24A H24B 110.6
H24A C24A H24B 108.7
C21A C24A H1B 143(10)
Ir1 C24A H1B 38(10)
H24A C24A H1B 85.6
H24B C24A H1B 94.2
C23B C21B C22B 112.2(15)
C23B C21B C24B 105.2(15)
C22B C21B C24B 106.6(16)
C23B C21B P2 109.5(14)
C22B C21B P2 110.9(13)
C24B C21B P2 112.3(12)
C21B C22B H22D 109.5
C21B C22B H22E 109.5
H22D C22B H22E 109.5
C21B C22B H22F 109.5
H22D C22B H22F 109.5
H22E C22B H22F 109.5
C21B C23B H23D 109.5
C21B C23B H23E 109.5
H23D C23B H23E 109.5
C21B C23B H23F 109.5
H23D C23B H23F 109.5
H23E C23B H23F 109.5
C21B C24B H24C 109.5
C21B C24B H24D 109.5
H24C C24B H24D 109.5
C21B C24B H24E 109.5
H24C C24B H24E 109.5
H24D C24B H24E 109.5
C25 O1 Ir1 92.31(16)
C25 O2 Ir1 89.91(16)
O2 C25 O1 119.9(2)
O2 C25 C26 120.0(3)
O1 C25 C26 120.1(3)
C25 C26 H26A 109.5
C25 C26 H26B 109.5
H26A C26 H26B 109.5
C25 C26 H26C 109.5
H26A C26 H26C 109.5
H26B C26 H26C 109.5

loop_
_geom_bond_atom_site_label_1
_geom_bond_atom_site_label_2
_geom_bond_distance
Ir1 C1 2.018(2)
Ir1 C24A 2.096(4)
Ir1 O1 2.2366(18)
Ir1 P2 2.2758(7)
Ir1 O2 2.2908(19)
Ir1 P1 2.3379(6)
Ir1 H1B 1.599(10)
P1 C7 1.834(3)
P1 C9 1.886(3)
P1 C13 1.891(3)
P2 C21A 1.826(4)
P2 C8 1.835(3)
P2 C17 1.865(3)
P2 C21B 2.05(2)
C1 C2 1.414(3)
C1 C6 1.418(3)
C2 C3 1.398(4)
C2 C7 1.513(4)
C3 C4 1.388(4)
C3 H3 0.9500
C4 C5 1.381(4)
C4 H4 0.9500
C5 C6 1.397(4)
C5 H5 0.9500
C6 C8 1.515(4)
C7 H7A 0.9900
C7 H7B 0.9900
C8 H8A 0.9900
C8 H8B 0.9900
C9 C10 1.529(4)
C9 C11 1.536(4)
C9 C12 1.545(5)
C10 H10A 0.9800
C10 H10B 0.9800
C10 H10C 0.9800
C11 H11A 0.9800
C11 H11B 0.9800
C11 H11C 0.9800
C12 H12A 0.9800
C12 H12B 0.9800
C12 H12C 0.9800
C13 C15 1.529(4)
C13 C14 1.533(5)
C13 C16 1.537(5)
C14 H14A 0.9800
C14 H14B 0.9800
C14 H14C 0.9800
C15 H15A 0.9800
C15 H15B 0.9800
C15 H15C 0.9800
C16 H16A 0.9800
C16 H16B 0.9800
C16 H16C 0.9800
C17 C18 1.532(4)
C17 C20 1.532(4)
C17 C19 1.536(4)
C18 H18A 0.9800
C18 H18B 0.9800
C18 H18C 0.9800
C19 H19A 0.9800
C19 H19B 0.9800
C19 H19C 0.9800
C20 H20A 0.9800
C20 H20B 0.9800
C20 H20C 0.9800
C21A C23A 1.526(6)
C21A C22A 1.530(6)
C21A C24A 1.572(6)
C22A H22A 0.9800
C22A H22B 0.9800
C22A H22C 0.9800
C23A H23A 0.9800
C23A H23B 0.9800
C23A H23C 0.9800
C24A H24A 0.9900
C24A H24B 0.9900
C24A H1B 0.70(15)
C21B C23B 1.517(17)
C21B C22B 1.528(17)
C21B C24B 1.58(3)
C22B H22D 0.9800
C22B H22E 0.9800
C22B H22F 0.9800
C23B H23D 0.9800
C23B H23E 0.9800
C23B H23F 0.9800
C24B H24C 0.9800
C24B H24D 0.9800
C24B H24E 0.9800
O1 C25 1.266(4)
O2 C25 1.263(3)
C25 C26 1.503(4)
C26 H26A 0.9800
C26 H26B 0.9800
C26 H26C 0.9800

loop_
_geom_torsion_atom_site_label_1
_geom_torsion_atom_site_label_2
_geom_torsion_atom_site_label_3
_geom_torsion_atom_site_label_4
_geom_torsion
C1 Ir1 P1 C7 -11.00(13)
C24A Ir1 P1 C7 71.87(16)
O1 Ir1 P1 C7 178.01(13)
P2 Ir1 P1 C7 26.35(15)
O2 Ir1 P1 C7 -123.62(13)
C1 Ir1 P1 C9 99.62(13)
C24A Ir1 P1 C9 -177.51(15)
O1 Ir1 P1 C9 -71.38(12)
P2 Ir1 P1 C9 136.96(13)
O2 Ir1 P1 C9 -13.01(12)
C1 Ir1 P1 C13 -126.53(13)
C24A Ir1 P1 C13 -43.66(16)
O1 Ir1 P1 C13 62.48(13)
P2 Ir1 P1 C13 -89.18(14)
O2 Ir1 P1 C13 120.85(13)
C1 Ir1 P2 C21A 93.60(15)
C24A Ir1 P2 C21A 7.23(17)
O1 Ir1 P2 C21A -95.60(15)
O2 Ir1 P2 C21A -153.88(15)
P1 Ir1 P2 C21A 56.19(17)
C1 Ir1 P2 C8 -14.69(12)
C24A Ir1 P2 C8 -101.05(15)
O1 Ir1 P2 C8 156.11(12)
O2 Ir1 P2 C8 97.83(12)
P1 Ir1 P2 C8 -52.10(14)
C1 Ir1 P2 C17 -138.09(13)
C24A Ir1 P2 C17 135.54(16)
O1 Ir1 P2 C17 32.70(13)
O2 Ir1 P2 C17 -25.58(13)
P1 Ir1 P2 C17 -175.50(12)
C1 Ir1 P2 C21B 98.9(5)
C24A Ir1 P2 C21B 12.6(5)
O1 Ir1 P2 C21B -90.3(5)
O2 Ir1 P2 C21B -148.6(5)
P1 Ir1 P2 C21B 61.5(5)
C24A Ir1 C1 C2 -97.8(2)
O1 Ir1 C1 C2 105.9(5)
P2 Ir1 C1 C2 -167.2(2)
O2 Ir1 C1 C2 97.6(2)
P1 Ir1 C1 C2 2.59(19)
C24A Ir1 C1 C6 80.8(2)
O1 Ir1 C1 C6 -75.5(6)
P2 Ir1 C1 C6 11.43(19)
O2 Ir1 C1 C6 -83.8(2)
P1 Ir1 C1 C6 -178.8(2)
C6 C1 C2 C3 7.9(4)
Ir1 C1 C2 C3 -173.5(2)
C6 C1 C2 C7 -168.7(2)
Ir1 C1 C2 C7 10.0(3)
C1 C2 C3 C4 -4.8(4)
C7 C2 C3 C4 171.8(3)
C2 C3 C4 C5 -1.0(5)
C3 C4 C5 C6 3.4(5)
C4 C5 C6 C1 0.0(4)
C4 C5 C6 C8 178.1(3)
C2 C1 C6 C5 -5.5(4)
Ir1 C1 C6 C5 175.8(2)
C2 C1 C6 C8 176.4(2)
Ir1 C1 C6 C8 -2.3(3)
C3 C2 C7 P1 163.9(2)
C1 C2 C7 P1 -19.5(3)
C9 P1 C7 C2 -103.1(2)
C13 P1 C7 C2 140.4(2)
Ir1 P1 C7 C2 18.2(2)
C5 C6 C8 P2 170.5(2)
C1 C6 C8 P2 -11.3(3)
C21A P2 C8 C6 -78.2(2)
C17 P2 C8 C6 154.89(19)
C21B P2 C8 C6 -91.6(6)
Ir1 P2 C8 C6 17.3(2)
C7 P1 C9 C10 -178.8(2)
C13 P1 C9 C10 -65.4(2)
Ir1 P1 C9 C10 70.7(2)
C7 P1 C9 C11 -55.5(3)
C13 P1 C9 C11 57.9(3)
Ir1 P1 C9 C11 -165.9(2)
C7 P1 C9 C12 63.0(2)
C13 P1 C9 C12 176.4(2)
Ir1 P1 C9 C12 -47.5(2)
C7 P1 C13 C15 76.3(3)
C9 P1 C13 C15 -34.3(3)
Ir1 P1 C13 C15 -170.8(2)
C7 P1 C13 C14 -161.1(2)
C9 P1 C13 C14 88.3(2)
Ir1 P1 C13 C14 -48.2(3)
C7 P1 C13 C16 -44.3(3)
C9 P1 C13 C16 -154.9(2)
Ir1 P1 C13 C16 68.6(2)
C21A P2 C17 C18 56.7(3)
C8 P2 C17 C18 176.7(2)
C21B P2 C17 C18 61.2(5)
Ir1 P2 C17 C18 -60.3(2)
C21A P2 C17 C20 174.8(2)
C8 P2 C17 C20 -65.2(2)
C21B P2 C17 C20 179.3(5)
Ir1 P2 C17 C20 57.8(2)
C21A P2 C17 C19 -66.2(3)
C8 P2 C17 C19 53.8(2)
C21B P2 C17 C19 -61.6(6)
Ir1 P2 C17 C19 176.85(16)
C8 P2 C21A C23A -22.1(4)
C17 P2 C21A C23A 96.7(4)
C21B P2 C21A C23A 77(2)
Ir1 P2 C21A C23A -127.4(4)
C8 P2 C21A C22A -150.5(4)
C17 P2 C21A C22A -31.7(4)
C21B P2 C21A C22A -52(2)
Ir1 P2 C21A C22A 104.2(4)
C8 P2 C21A C24A 96.2(2)
C17 P2 C21A C24A -145.0(2)
C21B P2 C21A C24A -165(2)
Ir1 P2 C21A C24A -9.0(2)
C23A C21A C24A Ir1 129.8(3)
C22A C21A C24A Ir1 -106.6(3)
P2 C21A C24A Ir1 10.2(2)
C1 Ir1 C24A C21A -93.4(3)
O1 Ir1 C24A C21A 82.8(2)
P2 Ir1 C24A C21A -8.7(2)
O2 Ir1 C24A C21A 47.5(4)
P1 Ir1 C24A C21A -175.9(2)
C21A P2 C21B C23B -43.8(19)
C8 P2 C21B C23B 41.6(13)
C17 P2 C21B C23B 154.5(11)
Ir1 P2 C21B C23B -68.5(12)
C21A P2 C21B C22B 80(3)
C8 P2 C21B C22B 165.9(12)
C17 P2 C21B C22B -81.2(13)
Ir1 P2 C21B C22B 55.8(13)
C21A P2 C21B C24B -160(3)
C8 P2 C21B C24B -74.9(11)
C17 P2 C21B C24B 38.0(12)
Ir1 P2 C21B C24B 175.0(10)
C1 Ir1 O1 C25 -7.4(6)
C24A Ir1 O1 C25 -163.04(17)
P2 Ir1 O1 C25 -93.22(16)
O2 Ir1 O1 C25 1.68(15)
P1 Ir1 O1 C25 94.76(15)
C1 Ir1 O2 C25 176.75(16)
C24A Ir1 O2 C25 39.7(3)
O1 Ir1 O2 C25 -1.69(15)
P2 Ir1 O2 C25 91.24(15)
P1 Ir1 O2 C25 -97.19(15)
Ir1 O2 C25 O1 2.9(3)
Ir1 O2 C25 C26 -176.0(3)
Ir1 O1 C25 O2 -3.0(3)
Ir1 O1 C25 C26 175.9(2)
